data_7055937
loop_
_publ_author_name
'Levason, William'
'Pugh, David'
'Reid, Gillian'

_publ_section_title
;
 Imidazolium-based ionic liquids with large weakly coordinating anions
;
_journal_issue 4
_journal_name_full 'New J. Chem.'
_journal_page_first 1677
_journal_paper_doi 10.1039/C6NJ03674K
_journal_volume 41
_journal_year 2017
_chemical_formula_moiety 'C7 H13 N2, C32 H12 B F24'
_chemical_formula_sum 'C39 H25 B F24 N2'
_chemical_formula_weight 988.42
_chemical_name_systematic
;
 ?
;
_space_group_crystal_system monoclinic
_space_group_IT_number 15
_space_group_name_Hall '-C 2yc'
_space_group_name_H-M_alt 'C 1 2/c 1'
_symmetry_space_group_name_Hall '-C 2yc'
_symmetry_space_group_name_H-M 'C 1 2/c 1'
_atom_sites_solution_hydrogens geom
_audit_creation_method SHELXL-2013
_audit_update_record
;
2016-11-01 deposited with the CCDC.
2017-01-16 downloaded from the CCDC.
;
_cell_angle_alpha 90
_cell_angle_beta 100.128(11)
_cell_angle_gamma 90
_cell_formula_units_Z 4
_cell_length_a 23.113(15)
_cell_length_b 9.231(6)
_cell_length_c 19.075(12)
_cell_measurement_reflns_used 5837
_cell_measurement_temperature 100(2)
_cell_measurement_theta_max 27.5
_cell_measurement_theta_min 2.4
_cell_volume 4006(4)
_computing_cell_refinement
;
CrystalClear-SM Expert 2.0 r7 (Rigaku, 2011)
;
_computing_data_collection
;
CrystalClear-SM Expert 2.0 r7 (Rigaku, 2011)
;
_computing_data_reduction
;
CrystalClear-SM Expert 2.0 r7 (Rigaku, 2011)
;
_computing_molecular_graphics 'ORTEP-III (Farrugia, 1997)'
_computing_publication_material 'PLATON (Spek, 2003), WinGX (Farrugia, 1999) and enCIFer (Allen et al., 2004).'
_computing_structure_refinement 'SHELXL-2013 (Sheldrick, 2013)'
_computing_structure_solution 'SHELXS-97 (Sheldrick, 1997)'
_diffrn_ambient_temperature 100(2)
_diffrn_detector 'CCD plate'
_diffrn_detector_area_resol_mean 28.5714
_diffrn_detector_type 'Rigaku HG Saturn724+ (2x2 bin mode)'
_diffrn_measured_fraction_theta_full 0.997
_diffrn_measured_fraction_theta_max 0.997
_diffrn_measurement_device 'four-circle \k diffractometer'
_diffrn_measurement_device_type 'Rigaku AFC12 (Left)'
_diffrn_measurement_method 'profile data from \w-scans'
_diffrn_measurement_specimen_support 'MiTeGen micromount'
_diffrn_radiation_collimation 'Confocal mirrors, HF Varimax '
_diffrn_radiation_type MoK\a
_diffrn_radiation_wavelength 0.71075
_diffrn_reflns_av_R_equivalents 0.0501
_diffrn_reflns_av_unetI/netI 0.0857
_diffrn_reflns_Laue_measured_fraction_full 0.997
_diffrn_reflns_Laue_measured_fraction_max 0.997
_diffrn_reflns_limit_h_max 27
_diffrn_reflns_limit_h_min -23
_diffrn_reflns_limit_k_max 10
_diffrn_reflns_limit_k_min -10
_diffrn_reflns_limit_l_max 22
_diffrn_reflns_limit_l_min -22
_diffrn_reflns_number 8298
_diffrn_reflns_point_group_measured_fraction_full 0.997
_diffrn_reflns_point_group_measured_fraction_max 0.997
_diffrn_reflns_theta_full 25.000
_diffrn_reflns_theta_max 25.026
_diffrn_reflns_theta_min 3.046
_diffrn_source 'Rotating Anode'
_diffrn_source_current 55.0
_diffrn_source_power 2.475
_diffrn_source_voltage 45.0
_exptl_absorpt_coefficient_mu 0.174
_exptl_absorpt_correction_T_max 0.9983
_exptl_absorpt_correction_T_min 0.9862
_exptl_absorpt_correction_type multi-scan
_exptl_absorpt_process_details 'CrystalClear-SM Expert 2.0 r11 (Rigaku, 2011)'
_exptl_crystal_colour colourless
_exptl_crystal_density_diffrn 1.639
_exptl_crystal_description platelet
_exptl_crystal_F_000 1976
_exptl_crystal_size_max 0.080
_exptl_crystal_size_mid 0.060
_exptl_crystal_size_min 0.010
_refine_diff_density_max 0.551
_refine_diff_density_min -0.259
_refine_diff_density_rms 0.067
_refine_ls_extinction_method none
_refine_ls_goodness_of_fit_ref 1.171
_refine_ls_hydrogen_treatment constr
_refine_ls_matrix_type full
_refine_ls_number_parameters 370
_refine_ls_number_reflns 3522
_refine_ls_number_restraints 493
_refine_ls_restrained_S_all 1.165
_refine_ls_R_factor_all 0.1232
_refine_ls_R_factor_gt 0.0877
_refine_ls_shift/su_max 0.000
_refine_ls_shift/su_mean 0.000
_refine_ls_structure_factor_coef Fsqd
_refine_ls_weighting_details 'w=1/[\s^2^(Fo^2^)+(0.0241P)^2^+16.3988P] where P=(Fo^2^+2Fc^2^)/3'
_refine_ls_weighting_scheme calc
_refine_ls_wR_factor_gt 0.1360
_refine_ls_wR_factor_ref 0.1516
_reflns_Friedel_coverage 0.000
_reflns_number_gt 2602
_reflns_number_total 3522
_reflns_threshold_expression 'I > 2\s(I)'
_cod_data_source_file c6nj03674k2.cif
_cod_data_source_block edmim_barf
_cod_depositor_comments 'Adding full bibliography for 7055936--7055943.cif.'
_cod_database_code 7055937
_shelx_space_group_comment
;
The symmetry employed for this shelxl refinement is uniquely defined
by the following loop, which should always be used as a source of
symmetry information in preference to the above space-group names.
They are only intended as comments.
;
_shelx_estimated_absorpt_t_min 0.986
_shelx_estimated_absorpt_t_max 0.998
_shelxl_version_number 2013-4

loop_
_space_group_symop_operation_xyz
'x, y, z'
'-x, y, -z+1/2'
'x+1/2, y+1/2, z'
'-x+1/2, y+1/2, -z+1/2'
'-x, -y, -z'
'x, -y, z-1/2'
'-x+1/2, -y+1/2, -z'
'x+1/2, -y+1/2, z-1/2'

loop_
_atom_site_label
_atom_site_type_symbol
_atom_site_fract_x
_atom_site_fract_y
_atom_site_fract_z
_atom_site_U_iso_or_equiv
_atom_site_adp_type
_atom_site_occupancy
_atom_site_site_symmetry_order
_atom_site_calc_flag
_atom_site_refinement_flags_posn
_atom_site_refinement_flags_adp
_atom_site_refinement_flags_occupancy
_atom_site_disorder_assembly
_atom_site_disorder_group
C1 C 0.94178(19) 0.8871(4) 0.2351(2) 0.0176(9) Uani 1 1 d . U . . .
C2 C 0.93877(18) 0.7719(4) 0.1869(2) 0.0188(9) Uani 1 1 d . U . . .
H2 H 0.9712 0.7554 0.1636 0.023 Uiso 1 1 calc R U . . .
C3 C 0.89032(19) 0.6805(4) 0.1718(2) 0.0194(9) Uani 1 1 d . U . . .
C4 C 0.84237(19) 0.7002(5) 0.2055(2) 0.0224(10) Uani 1 1 d . U . . .
H4 H 0.8093 0.6377 0.1959 0.027 Uiso 1 1 calc R U . . .
C5 C 0.84410(18) 0.8130(5) 0.2532(2) 0.0210(10) Uani 1 1 d . U . . .
C6 C 0.89281(18) 0.9043(5) 0.2681(2) 0.0188(9) Uani 1 1 d . U . . .
H6 H 0.8927 0.9802 0.3017 0.023 Uiso 1 1 calc R U . . .
C7 C 0.8905(2) 0.5567(5) 0.1220(2) 0.0253(10) Uani 1 1 d . U . . .
C8 C 0.7931(2) 0.8355(6) 0.2906(3) 0.0336(12) Uani 1 1 d . U . . .
C9 C 1.00202(19) 1.0990(4) 0.1816(2) 0.0186(9) Uani 1 1 d . U . . .
C10 C 0.96757(19) 1.0815(5) 0.1143(2) 0.0202(10) Uani 1 1 d . U . . .
H10 H 0.9406 1.0031 0.1069 0.024 Uiso 1 1 calc R U . . .
C11 C 0.97099(19) 1.1738(5) 0.0575(2) 0.0200(10) Uani 1 1 d . U . . .
C12 C 1.00936(18) 1.2902(5) 0.0652(2) 0.0204(10) Uani 1 1 d . U . . .
H12 H 1.0117 1.3537 0.0267 0.024 Uiso 1 1 calc R U . . .
C13 C 1.04430(18) 1.3106(5) 0.1314(2) 0.0191(9) Uani 1 1 d . U . . .
C14 C 1.04069(18) 1.2176(4) 0.1880(2) 0.0193(10) Uani 1 1 d . U . . .
H14 H 1.0653 1.2350 0.2326 0.023 Uiso 1 1 calc R U . . .
C15 C 0.9304(2) 1.1545(5) -0.0116(2) 0.0274(11) Uani 1 1 d . U . . .
F11 F 1.13445(11) 1.4123(3) 0.18958(14) 0.0325(7) Uani 1 1 d . U . . .
B1 B 1.0000 0.9925(7) 0.2500 0.0212(15) Uani 1 2 d S TU P . .
F1 F 0.83684(13) 0.5250(4) 0.08609(18) 0.0614(10) Uani 1 1 d . U . . .
F2 F 0.91022(14) 0.4345(3) 0.15493(15) 0.0479(9) Uani 1 1 d . U . . .
F3 F 0.92408(15) 0.5777(3) 0.07289(15) 0.0481(9) Uani 1 1 d . U . . .
F4A F 0.7633(4) 0.9613(9) 0.2643(5) 0.072(3) Uani 0.491(8) 1 d . U P A 1
F5A F 0.7501(4) 0.7364(10) 0.2737(6) 0.070(3) Uani 0.491(8) 1 d . U P A 1
F6A F 0.8049(3) 0.8531(14) 0.3552(4) 0.065(3) Uani 0.491(8) 1 d . U P A 1
F4B F 0.7927(3) 0.7264(10) 0.3428(4) 0.066(3) Uani 0.509(8) 1 d . U P A 2
F5B F 0.7963(4) 0.9510(9) 0.3328(6) 0.068(3) Uani 0.509(8) 1 d . U P A 2
F6B F 0.7431(3) 0.8246(13) 0.2535(4) 0.064(3) Uani 0.509(8) 1 d . U P A 2
F7 F 0.87754(13) 1.2169(3) -0.01182(15) 0.0439(8) Uani 1 1 d . U . . .
F8 F 0.91843(12) 1.0134(3) -0.02719(13) 0.0338(7) Uani 1 1 d . U . . .
F9 F 0.95111(13) 1.2089(3) -0.06719(13) 0.0410(8) Uani 1 1 d . U . . .
F10 F 1.10004(12) 1.4885(3) 0.08395(14) 0.0368(7) Uani 1 1 d . U . . .
F12 F 1.05845(12) 1.5513(3) 0.17183(14) 0.0313(7) Uani 1 1 d . U . . .
C17 C 0.7331(4) 0.7370(11) 0.0140(6) 0.039(2) Uani 0.5 1 d D U P B -1
C18 C 0.7826(5) 0.7140(18) -0.0717(7) 0.062(3) Uani 0.5 1 d D U P B -1
H18 H 0.7978 0.6761 -0.1111 0.074 Uiso 0.5 1 calc R U P B -1
C19 C 0.7990(7) 0.840(2) -0.0371(8) 0.069(5) Uani 0.5 1 d D U P B -1
H19 H 0.8271 0.9074 -0.0483 0.083 Uiso 0.5 1 calc R U P B -1
C20 C 0.7674(9) 0.9773(17) 0.0679(12) 0.091(7) Uani 0.5 1 d . U P B -1
H20A H 0.7340 1.0408 0.0507 0.136 Uiso 0.5 1 calc R U P B -1
H20B H 0.8041 1.0321 0.0709 0.136 Uiso 0.5 1 calc R U P B -1
H20C H 0.7641 0.9402 0.1152 0.136 Uiso 0.5 1 calc R U P B -1
C21 C 0.6916(8) 0.7060(16) 0.0634(9) 0.047(4) Uani 0.5 1 d . U P B -1
H21A H 0.7069 0.7477 0.1102 0.071 Uiso 0.5 1 calc R U P B -1
H21B H 0.6873 0.6010 0.0680 0.071 Uiso 0.5 1 calc R U P B -1
H21C H 0.6532 0.7490 0.0446 0.071 Uiso 0.5 1 calc R U P B -1
C22 C 0.7052(7) 0.5241(15) -0.0670(13) 0.065(5) Uani 0.5 1 d D U P B -1
H22A H 0.6978 0.5239 -0.1198 0.078 Uiso 0.5 1 calc R U P B -1
H22B H 0.6669 0.5256 -0.0506 0.078 Uiso 0.5 1 calc R U P B -1
C23 C 0.7401(8) 0.3906(17) -0.0386(10) 0.108(6) Uani 0.5 1 d D U P B -1
H23A H 0.7814 0.4043 -0.0424 0.162 Uiso 0.5 1 calc R U P B -1
H23B H 0.7245 0.3057 -0.0665 0.162 Uiso 0.5 1 calc R U P B -1
H23C H 0.7368 0.3759 0.0114 0.162 Uiso 0.5 1 calc R U P B -1
N1 N 0.7404(10) 0.651(2) -0.0398(10) 0.049(4) Uani 0.5 1 d D U P B -1
N2 N 0.7675(9) 0.8515(19) 0.0169(9) 0.051(3) Uani 0.5 1 d D U P B -1
C16 C 1.0839(2) 1.4395(5) 0.1443(2) 0.0261(10) Uani 1 1 d . U . . .

loop_
_atom_site_aniso_label
_atom_site_aniso_U_11
_atom_site_aniso_U_22
_atom_site_aniso_U_33
_atom_site_aniso_U_23
_atom_site_aniso_U_13
_atom_site_aniso_U_12
C1 0.022(2) 0.014(2) 0.015(2) 0.0057(18) 0.0009(17) 0.0016(18)
C2 0.018(2) 0.018(2) 0.019(2) 0.0036(19) 0.0001(17) 0.0020(17)
C3 0.023(2) 0.014(2) 0.020(2) 0.0018(19) 0.0021(18) 0.0005(17)
C4 0.023(2) 0.021(2) 0.023(2) 0.005(2) 0.0007(18) -0.0022(19)
C5 0.020(2) 0.028(3) 0.016(2) 0.005(2) 0.0036(17) 0.0044(18)
C6 0.022(2) 0.019(2) 0.014(2) -0.0031(19) -0.0010(17) 0.0056(18)
C7 0.025(3) 0.021(2) 0.029(3) -0.003(2) 0.002(2) -0.0038(19)
C8 0.020(3) 0.047(3) 0.034(3) -0.006(2) 0.006(2) -0.002(2)
C9 0.024(2) 0.015(2) 0.017(2) 0.0004(19) 0.0054(17) 0.0027(18)
C10 0.027(3) 0.015(2) 0.020(2) -0.0022(19) 0.0056(18) -0.0009(18)
C11 0.028(2) 0.015(2) 0.016(2) -0.0013(19) 0.0025(18) 0.0038(18)
C12 0.026(3) 0.017(2) 0.018(2) 0.0083(19) 0.0062(18) 0.0020(18)
C13 0.022(2) 0.016(2) 0.021(2) -0.0021(19) 0.0101(17) 0.0006(17)
C14 0.022(2) 0.020(2) 0.016(2) -0.0029(19) 0.0034(17) 0.0044(18)
C15 0.035(3) 0.022(2) 0.024(2) 0.007(2) 0.002(2) -0.001(2)
F11 0.0244(15) 0.0307(16) 0.0399(16) 0.0030(13) -0.0011(12) -0.0051(12)
B1 0.029(4) 0.011(3) 0.022(4) 0.000 0.001(3) 0.000
F1 0.0337(18) 0.063(2) 0.080(2) -0.0485(19) -0.0117(16) 0.0025(16)
F2 0.084(2) 0.0239(16) 0.0378(17) 0.0024(14) 0.0169(16) 0.0139(15)
F3 0.078(2) 0.0410(18) 0.0326(17) -0.0137(15) 0.0292(16) -0.0180(17)
F4A 0.056(5) 0.070(5) 0.103(6) 0.034(5) 0.047(4) 0.043(4)
F5A 0.048(5) 0.065(5) 0.108(7) -0.035(5) 0.044(5) -0.025(4)
F6A 0.037(4) 0.128(8) 0.033(4) -0.010(5) 0.013(3) 0.009(5)
F4B 0.062(5) 0.073(5) 0.077(5) 0.040(4) 0.050(4) 0.022(4)
F5B 0.060(5) 0.059(5) 0.100(7) -0.042(5) 0.052(5) -0.010(4)
F6B 0.019(3) 0.130(8) 0.042(4) -0.006(5) -0.001(3) 0.012(5)
F7 0.0373(17) 0.0511(19) 0.0381(17) 0.0000(15) -0.0081(13) 0.0163(15)
F8 0.0477(18) 0.0248(15) 0.0245(15) -0.0020(12) -0.0053(12) -0.0086(12)
F9 0.060(2) 0.0417(18) 0.0189(14) 0.0083(14) 0.0012(13) -0.0137(15)
F10 0.0521(19) 0.0322(16) 0.0284(15) 0.0004(13) 0.0138(13) -0.0142(14)
F12 0.0391(16) 0.0178(14) 0.0365(16) -0.0083(12) 0.0053(12) -0.0018(12)
C17 0.025(7) 0.043(6) 0.051(7) 0.009(5) 0.010(5) 0.002(5)
C18 0.037(8) 0.106(11) 0.044(7) 0.016(7) 0.011(5) 0.002(7)
C19 0.045(10) 0.108(12) 0.050(10) 0.034(8) -0.005(6) -0.028(9)
C20 0.15(2) 0.039(8) 0.069(11) 0.008(7) -0.027(12) 0.000(10)
C21 0.054(9) 0.036(8) 0.060(11) -0.006(7) 0.036(8) 0.004(6)
C22 0.047(9) 0.071(9) 0.080(11) 0.000(8) 0.016(9) 0.009(6)
C23 0.088(13) 0.082(9) 0.145(17) -0.004(12) -0.006(11) 0.005(9)
N1 0.038(7) 0.068(7) 0.047(10) 0.001(7) 0.023(7) 0.007(5)
N2 0.050(11) 0.050(7) 0.048(11) 0.016(6) -0.011(6) -0.012(7)
C16 0.031(3) 0.025(2) 0.023(2) 0.004(2) 0.007(2) -0.003(2)

loop_
_atom_type_symbol
_atom_type_description
_atom_type_scat_dispersion_real
_atom_type_scat_dispersion_imag
_atom_type_scat_source
C C 0.0033 0.0016 'International Tables Vol C Tables 4.2.6.8 and 6.1.1.4'
H H 0.0000 0.0000 'International Tables Vol C Tables 4.2.6.8 and 6.1.1.4'
B B 0.0013 0.0007 'International Tables Vol C Tables 4.2.6.8 and 6.1.1.4'
N N 0.0061 0.0033 'International Tables Vol C Tables 4.2.6.8 and 6.1.1.4'
F F 0.0171 0.0103 'International Tables Vol C Tables 4.2.6.8 and 6.1.1.4'

loop_
_geom_angle_atom_site_label_1
_geom_angle_atom_site_label_2
_geom_angle_atom_site_label_3
_geom_angle
_geom_angle_site_symmetry_1
_geom_angle_site_symmetry_3
C6 C1 C2 115.6(4) . .
C6 C1 B1 123.9(4) . .
C2 C1 B1 120.5(4) . .
C3 C2 C1 122.9(4) . .
C3 C2 H2 118.6 . .
C1 C2 H2 118.6 . .
C4 C3 C2 120.2(4) . .
C4 C3 C7 119.2(4) . .
C2 C3 C7 120.5(4) . .
C5 C4 C3 118.2(4) . .
C5 C4 H4 120.9 . .
C3 C4 H4 120.9 . .
C4 C5 C6 121.3(4) . .
C4 C5 C8 119.0(4) . .
C6 C5 C8 119.7(4) . .
C5 C6 C1 121.9(4) . .
C5 C6 H6 119.1 . .
C1 C6 H6 119.1 . .
F3 C7 F2 105.1(4) . .
F3 C7 F1 105.9(4) . .
F2 C7 F1 105.4(4) . .
F3 C7 C3 113.9(4) . .
F2 C7 C3 112.8(4) . .
F1 C7 C3 112.9(4) . .
F6B C8 F5B 110.8(7) . .
F6A C8 F5A 110.7(8) . .
F6A C8 F4A 104.9(7) . .
F5A C8 F4A 100.5(7) . .
F6B C8 F4B 102.8(7) . .
F5B C8 F4B 98.7(7) . .
F6A C8 C5 116.4(5) . .
F6B C8 C5 116.6(6) . .
F5B C8 C5 115.7(5) . .
F5A C8 C5 113.8(6) . .
F4A C8 C5 108.9(5) . .
F4B C8 C5 109.9(5) . .
C10 C9 C14 115.0(4) . .
C10 C9 B1 124.8(4) . .
C14 C9 B1 120.3(4) . .
C11 C10 C9 123.0(4) . .
C11 C10 H10 118.5 . .
C9 C10 H10 118.5 . .
C12 C11 C10 121.0(4) . .
C12 C11 C15 118.7(4) . .
C10 C11 C15 120.2(4) . .
C11 C12 C13 117.6(4) . .
C11 C12 H12 121.2 . .
C13 C12 H12 121.2 . .
C12 C13 C14 121.1(4) . .
C12 C13 C16 119.9(4) . .
C14 C13 C16 118.8(4) . .
C13 C14 C9 122.4(4) . .
C13 C14 H14 118.8 . .
C9 C14 H14 118.8 . .
F9 C15 F7 106.7(4) . .
F9 C15 F8 106.0(4) . .
F7 C15 F8 105.1(4) . .
F9 C15 C11 113.6(4) . .
F7 C15 C11 112.4(4) . .
F8 C15 C11 112.5(4) . .
C9 B1 C9 106.4(5) . 2_755
C9 B1 C1 110.7(2) . .
C9 B1 C1 110.8(2) 2_755 .
C9 B1 C1 110.8(2) . 2_755
C9 B1 C1 110.7(2) 2_755 2_755
C1 B1 C1 107.5(5) . 2_755
N2 C17 N1 110.6(10) . .
N2 C17 C21 125.4(11) . .
N1 C17 C21 124.0(9) . .
C19 C18 N1 107.8(13) . .
C19 C18 H18 126.1 . .
N1 C18 H18 126.1 . .
C18 C19 N2 107.1(14) . .
C18 C19 H19 126.5 . .
N2 C19 H19 126.5 . .
N2 C20 H20A 109.5 . .
N2 C20 H20B 109.5 . .
H20A C20 H20B 109.5 . .
N2 C20 H20C 109.5 . .
H20A C20 H20C 109.5 . .
H20B C20 H20C 109.5 . .
C17 C21 H21A 109.5 . .
C17 C21 H21B 109.5 . .
H21A C21 H21B 109.5 . .
C17 C21 H21C 109.5 . .
H21A C21 H21C 109.5 . .
H21B C21 H21C 109.5 . .
N1 C22 C23 107.2(16) . .
N1 C22 H22A 110.3 . .
C23 C22 H22A 110.3 . .
N1 C22 H22B 110.3 . .
C23 C22 H22B 110.3 . .
H22A C22 H22B 108.5 . .
C22 C23 H23A 109.5 . .
C22 C23 H23B 109.5 . .
H23A C23 H23B 109.5 . .
C22 C23 H23C 109.5 . .
H23A C23 H23C 109.5 . .
H23B C23 H23C 109.5 . .
C17 N1 C18 106.8(11) . .
C17 N1 C22 127.6(13) . .
C18 N1 C22 125.1(14) . .
C17 N2 C19 107.7(13) . .
C17 N2 C20 124.9(14) . .
C19 N2 C20 127.3(14) . .
F12 C16 F10 106.5(4) . .
F12 C16 F11 106.4(4) . .
F10 C16 F11 105.8(4) . .
F12 C16 C13 112.2(4) . .
F10 C16 C13 112.3(4) . .
F11 C16 C13 113.1(4) . .

loop_
_geom_bond_atom_site_label_1
_geom_bond_atom_site_label_2
_geom_bond_distance
_geom_bond_site_symmetry_2
C1 C6 1.398(6) .
C1 C2 1.399(6) .
C1 B1 1.644(6) .
C2 C3 1.391(6) .
C2 H2 0.9500 .
C3 C4 1.387(6) .
C3 C7 1.487(6) .
C4 C5 1.379(6) .
C4 H4 0.9500 .
C5 C6 1.395(6) .
C5 C8 1.495(6) .
C6 H6 0.9500 .
C7 F3 1.332(5) .
C7 F2 1.332(5) .
C7 F1 1.338(5) .
C8 F6A 1.226(8) .
C8 F6B 1.248(8) .
C8 F5B 1.331(9) .
C8 F5A 1.348(9) .
C8 F4A 1.397(8) .
C8 F4B 1.418(9) .
C9 C10 1.396(6) .
C9 C14 1.405(6) .
C9 B1 1.641(6) .
C10 C11 1.392(6) .
C10 H10 0.9500 .
C11 C12 1.384(6) .
C11 C15 1.487(6) .
C12 C13 1.387(6) .
C12 H12 0.9500 .
C13 C14 1.393(6) .
C13 C16 1.495(6) .
C14 H14 0.9500 .
C15 F9 1.336(5) .
C15 F7 1.350(5) .
C15 F8 1.354(5) .
F11 C16 1.349(5) .
B1 C9 1.641(6) 2_755
B1 C1 1.644(6) 2_755
F10 C16 1.348(5) .
F12 C16 1.340(5) .
C17 N2 1.319(9) .
C17 N1 1.329(9) .
C17 C21 1.486(16) .
C18 C19 1.36(2) .
C18 N1 1.366(9) .
C18 H18 0.9500 .
C19 N2 1.365(10) .
C19 H19 0.9500 .
C20 N2 1.51(2) .
C20 H20A 0.9800 .
C20 H20B 0.9800 .
C20 H20C 0.9800 .
C21 H21A 0.9800 .
C21 H21B 0.9800 .
C21 H21C 0.9800 .
C22 N1 1.471(10) .
C22 C23 1.519(10) .
C22 H22A 0.9900 .
C22 H22B 0.9900 .
C23 H23A 0.9800 .
C23 H23B 0.9800 .
C23 H23C 0.9800 .

loop_
_geom_torsion_atom_site_label_1
_geom_torsion_atom_site_label_2
_geom_torsion_atom_site_label_3
_geom_torsion_atom_site_label_4
_geom_torsion
_geom_torsion_site_symmetry_4
C6 C1 C2 C3 0.7(6) .
B1 C1 C2 C3 -179.3(4) .
C1 C2 C3 C4 -0.8(6) .
C1 C2 C3 C7 -177.9(4) .
C2 C3 C4 C5 0.7(6) .
C7 C3 C4 C5 177.9(4) .
C3 C4 C5 C6 -0.7(6) .
C3 C4 C5 C8 -179.5(4) .
C4 C5 C6 C1 0.7(6) .
C8 C5 C6 C1 179.5(4) .
C2 C1 C6 C5 -0.7(6) .
B1 C1 C6 C5 179.3(4) .
C4 C3 C7 F3 154.7(4) .
C2 C3 C7 F3 -28.2(6) .
C4 C3 C7 F2 -85.6(5) .
C2 C3 C7 F2 91.6(5) .
C4 C3 C7 F1 33.8(6) .
C2 C3 C7 F1 -149.0(4) .
C4 C5 C8 F6A 132.0(8) .
C6 C5 C8 F6A -46.7(10) .
C4 C5 C8 F6B -43.4(9) .
C6 C5 C8 F6B 137.9(8) .
C4 C5 C8 F5B -176.4(7) .
C6 C5 C8 F5B 4.9(9) .
C4 C5 C8 F5A 1.5(9) .
C6 C5 C8 F5A -177.2(7) .
C4 C5 C8 F4A -109.7(7) .
C6 C5 C8 F4A 71.5(7) .
C4 C5 C8 F4B 73.0(7) .
C6 C5 C8 F4B -105.8(7) .
C14 C9 C10 C11 0.1(6) .
B1 C9 C10 C11 -179.5(4) .
C9 C10 C11 C12 -0.3(7) .
C9 C10 C11 C15 -176.2(4) .
C10 C11 C12 C13 0.4(6) .
C15 C11 C12 C13 176.3(4) .
C11 C12 C13 C14 -0.2(6) .
C11 C12 C13 C16 -176.3(4) .
C12 C13 C14 C9 0.0(7) .
C16 C13 C14 C9 176.2(4) .
C10 C9 C14 C13 0.0(6) .
B1 C9 C14 C13 179.6(4) .
C12 C11 C15 F9 27.9(6) .
C10 C11 C15 F9 -156.2(4) .
C12 C11 C15 F7 -93.4(5) .
C10 C11 C15 F7 82.5(5) .
C12 C11 C15 F8 148.2(4) .
C10 C11 C15 F8 -35.8(6) .
C10 C9 B1 C9 -134.1(5) 2_755
C14 C9 B1 C9 46.4(3) 2_755
C10 C9 B1 C1 -13.6(6) .
C14 C9 B1 C1 166.8(4) .
C10 C9 B1 C1 105.5(4) 2_755
C14 C9 B1 C1 -74.0(5) 2_755
C6 C1 B1 C9 -107.4(4) .
C2 C1 B1 C9 72.6(5) .
C6 C1 B1 C9 10.4(5) 2_755
C2 C1 B1 C9 -169.6(4) 2_755
C6 C1 B1 C1 131.5(4) 2_755
C2 C1 B1 C1 -48.5(3) 2_755
N1 C18 C19 N2 1.4(17) .
N2 C17 N1 C18 1(3) .
C21 C17 N1 C18 -178.8(16) .
N2 C17 N1 C22 -171.3(14) .
C21 C17 N1 C22 9(4) .
C19 C18 N1 C17 -2(2) .
C19 C18 N1 C22 171(2) .
C23 C22 N1 C17 -102(3) .
C23 C22 N1 C18 87(3) .
N1 C17 N2 C19 0(3) .
C21 C17 N2 C19 179.6(19) .
N1 C17 N2 C20 175.1(13) .
C21 C17 N2 C20 -5(3) .
C18 C19 N2 C17 -1(2) .
C18 C19 N2 C20 -176(2) .
C12 C13 C16 F12 93.4(5) .
C14 C13 C16 F12 -82.8(5) .
C12 C13 C16 F10 -26.5(6) .
C14 C13 C16 F10 157.3(4) .
C12 C13 C16 F11 -146.2(4) .
C14 C13 C16 F11 37.7(6) .
